data_7101529
loop_
_publ_author_name
'Zhaohui Wang'
'Caiming Liu'
'Hualei Qian'

_publ_section_title
;
S-heterocyclic annelated perylene bisimide:synthesis
and co-crystal with pyrene
;
_journal_issue 44
_journal_name_full 'Chemical Communications'
_journal_paper_doi 10.1039/b610765f
_journal_year 2006
_chemical_formula_moiety 'C83 H64 Cl6 N2 O4 S2'
_chemical_formula_sum 'C83 H64 Cl6 N2 O4 S2'
_chemical_formula_weight 1430.18
_chemical_name_systematic
;
?
;
_space_group_IT_number 2
_symmetry_cell_setting triclinic
_symmetry_space_group_name_Hall '-P 1'
_symmetry_space_group_name_H-M 'P -1'
_atom_sites_solution_hydrogens geom
_atom_sites_solution_primary direct
_atom_sites_solution_secondary difmap
_audit_creation_method SHELXL-97
_cell_angle_alpha 108.740(3)
_cell_angle_beta 101.183(3)
_cell_angle_gamma 94.073(2)
_cell_formula_units_Z 2
_cell_length_a 10.435(2)
_cell_length_b 17.055(3)
_cell_length_c 20.962(4)
_cell_measurement_reflns_used 9822
_cell_measurement_temperature 113(2)
_cell_measurement_theta_max 27.9
_cell_measurement_theta_min 1.3
_cell_volume 3430.1(12)
_computing_cell_refinement 'CrystalClear (Rigaku/MSC Inc., 2005)'
_computing_data_collection 'CrystalClear (Rigaku/MSC Inc., 2005)'
_computing_data_reduction 'CrystalClear (Rigaku/MSC Inc., 2005)'
_computing_publication_material 'CrystalStructure 3.7.0'
_computing_structure_refinement 'SHELXL-97 (Sheldrick, 1997)'
_computing_structure_solution 'SHELXS-97 (Sheldrick, 1990)'
_diffrn_ambient_temperature 113(2)
_diffrn_detector_area_resol_mean 7.31
_diffrn_measured_fraction_theta_full 0.981
_diffrn_measured_fraction_theta_max 0.981
_diffrn_measurement_device_type 'Rigaku Saturn'
_diffrn_measurement_method \w
_diffrn_radiation_monochromator graphite
_diffrn_radiation_source 'fine-focus sealed tube'
_diffrn_radiation_type MoK\a
_diffrn_radiation_wavelength 0.71070
_diffrn_reflns_av_R_equivalents 0.0266
_diffrn_reflns_av_sigmaI/netI 0.0496
_diffrn_reflns_limit_h_max 13
_diffrn_reflns_limit_h_min -13
_diffrn_reflns_limit_k_max 22
_diffrn_reflns_limit_k_min -18
_diffrn_reflns_limit_l_max 27
_diffrn_reflns_limit_l_min -27
_diffrn_reflns_number 30321
_diffrn_reflns_theta_full 27.86
_diffrn_reflns_theta_max 27.86
_diffrn_reflns_theta_min 1.27
_exptl_absorpt_coefficient_mu 0.367
_exptl_absorpt_correction_T_max 0.9236
_exptl_absorpt_correction_T_min 0.8854
_exptl_absorpt_correction_type multi-scan
_exptl_absorpt_process_details 'Jacobson, R. (1998) Private communication'
_exptl_crystal_colour red
_exptl_crystal_density_diffrn 1.385
_exptl_crystal_density_method 'not measured'
_exptl_crystal_description block
_exptl_crystal_F_000 1484
_exptl_crystal_size_max 0.34
_exptl_crystal_size_mid 0.32
_exptl_crystal_size_min 0.22
_refine_diff_density_max 0.449
_refine_diff_density_min -0.418
_refine_diff_density_rms 0.076
_refine_ls_extinction_method none
_refine_ls_goodness_of_fit_ref 1.065
_refine_ls_hydrogen_treatment mixed
_refine_ls_matrix_type full
_refine_ls_number_parameters 902
_refine_ls_number_reflns 16044
_refine_ls_number_restraints 4
_refine_ls_restrained_S_all 1.065
_refine_ls_R_factor_all 0.0707
_refine_ls_R_factor_gt 0.0522
_refine_ls_shift/su_max 0.001
_refine_ls_shift/su_mean 0.000
_refine_ls_structure_factor_coef Fsqd
_refine_ls_weighting_details 'calc w=1/[\s^2^(Fo^2^)+(0.0799P)^2^+0.2848P] where P=(Fo^2^+2Fc^2^)/3'
_refine_ls_weighting_scheme calc
_refine_ls_wR_factor_gt 0.1351
_refine_ls_wR_factor_ref 0.1507
_reflns_number_gt 12085
_reflns_number_total 16044
_reflns_threshold_expression >2sigma(I)
_cod_data_source_file b610765f.txt
_cod_database_code 7101529

loop_
_symmetry_equiv_pos_as_xyz
'x, y, z'
'-x, -y, -z'

loop_
_atom_site_label
_atom_site_type_symbol
_atom_site_fract_x
_atom_site_fract_y
_atom_site_fract_z
_atom_site_U_iso_or_equiv
_atom_site_adp_type
_atom_site_occupancy
_atom_site_symmetry_multiplicity
_atom_site_calc_flag
_atom_site_refinement_flags
_atom_site_disorder_assembly
_atom_site_disorder_group
S1 S 0.58814(5) 0.72683(3) 0.54563(2) 0.02107(11) Uani 1 1 d . . .
S2 S 1.02297(5) 1.22830(3) 1.04970(2) 0.02354(12) Uani 1 1 d . . .
N1 N 0.37443(15) 0.46518(9) 0.22312(8) 0.0182(3) Uani 1 1 d . . .
N2 N 0.82599(15) 0.96963(10) 0.72605(8) 0.0190(3) Uani 1 1 d . . .
O1 O 0.43461(14) 0.60444(8) 0.24734(7) 0.0255(3) Uani 1 1 d . . .
O2 O 0.32392(14) 0.32339(8) 0.19154(7) 0.0273(3) Uani 1 1 d . . .
O3 O 0.84453(15) 1.11113(9) 0.75370(7) 0.0307(3) Uani 1 1 d . . .
O4 O 0.80856(14) 0.82727(8) 0.69177(7) 0.0273(3) Uani 1 1 d . . .
C1 C 0.61235(17) 0.67096(11) 0.66691(10) 0.0186(4) Uani 1 1 d . . .
H1A H 0.6413 0.7253 0.7004 0.022 Uiso 1 1 calc R . .
C2 C 0.58283(18) 0.65979(11) 0.59533(9) 0.0181(4) Uani 1 1 d . . .
C3 C 0.54137(17) 0.57871(11) 0.55016(9) 0.0181(4) Uani 1 1 d . . .
C4 C 0.51421(18) 0.56919(11) 0.47976(9) 0.0184(4) Uani 1 1 d . . .
C5 C 0.53185(18) 0.64295(11) 0.46580(10) 0.0190(4) Uani 1 1 d . . .
C6 C 0.50272(18) 0.63541(11) 0.39483(10) 0.0192(4) Uani 1 1 d . . .
H6A H 0.5123 0.6838 0.3821 0.023 Uiso 1 1 calc R . .
C7 C 0.45974(17) 0.55637(11) 0.34350(9) 0.0173(4) Uani 1 1 d . . .
C8 C 0.44454(16) 0.48155(11) 0.35945(9) 0.0164(3) Uani 1 1 d . . .
C9 C 0.47330(17) 0.49072(11) 0.42906(9) 0.0179(4) Uani 1 1 d . . .
C10 C 0.42504(18) 0.54680(11) 0.26970(10) 0.0196(4) Uani 1 1 d . . .
C11 C 0.36414(17) 0.38966(11) 0.23846(10) 0.0186(4) Uani 1 1 d . . .
C12 C 0.40158(17) 0.39916(11) 0.31194(9) 0.0167(3) Uani 1 1 d . . .
C13 C 0.32098(18) 0.45591(11) 0.15127(9) 0.0200(4) Uani 1 1 d . . .
C14 C 0.40161(19) 0.43561(12) 0.10399(10) 0.0223(4) Uani 1 1 d . . .
C15 C 0.3430(2) 0.42072(13) 0.03484(11) 0.0286(4) Uani 1 1 d . . .
H15A H 0.3945 0.4059 0.0012 0.034 Uiso 1 1 calc R . .
C16 C 0.2106(2) 0.42703(13) 0.01402(11) 0.0309(5) Uani 1 1 d . . .
H16A H 0.1720 0.4155 -0.0336 0.037 Uiso 1 1 calc R . .
C17 C 0.1350(2) 0.45014(13) 0.06250(11) 0.0282(4) Uani 1 1 d . . .
H17A H 0.0451 0.4556 0.0479 0.034 Uiso 1 1 calc R . .
C18 C 0.18826(19) 0.46555(12) 0.13229(10) 0.0229(4) Uani 1 1 d . . .
C19 C 0.1046(2) 0.49115(13) 0.18527(11) 0.0289(4) Uani 1 1 d . . .
H19A H 0.1656 0.5106 0.2322 0.035 Uiso 1 1 calc R . .
C20 C 0.0309(3) 0.56344(17) 0.17913(18) 0.0586(8) Uani 1 1 d . . .
H20A H 0.0940 0.6106 0.1821 0.088 Uiso 1 1 calc R . .
H20B H -0.0152 0.5808 0.2168 0.088 Uiso 1 1 calc R . .
H20C H -0.0333 0.5453 0.1345 0.088 Uiso 1 1 calc R . .
C21 C 0.0087(3) 0.41710(15) 0.18076(14) 0.0429(6) Uani 1 1 d . . .
H21A H 0.0574 0.3712 0.1848 0.064 Uiso 1 1 calc R . .
H21B H -0.0557 0.3984 0.1362 0.064 Uiso 1 1 calc R . .
H21C H -0.0376 0.4339 0.2184 0.064 Uiso 1 1 calc R . .
C22 C 0.54793(19) 0.43374(13) 0.12694(11) 0.0263(4) Uani 1 1 d . . .
H22A H 0.5672 0.4424 0.1775 0.032 Uiso 1 1 calc R . .
C23 C 0.5900(2) 0.35093(16) 0.09079(15) 0.0491(7) Uani 1 1 d . . .
H23A H 0.5369 0.3056 0.0973 0.074 Uiso 1 1 calc R . .
H23B H 0.6835 0.3517 0.1104 0.074 Uiso 1 1 calc R . .
H23C H 0.5768 0.3419 0.0412 0.074 Uiso 1 1 calc R . .
C24 C 0.6285(2) 0.50546(17) 0.11777(18) 0.0568(8) Uani 1 1 d . . .
H24A H 0.7227 0.5033 0.1328 0.085 Uiso 1 1 calc R . .
H24B H 0.6067 0.5588 0.1457 0.085 Uiso 1 1 calc R . .
H24C H 0.6081 0.5006 0.0689 0.085 Uiso 1 1 calc R . .
C25 C 1.09832(18) 1.16954(12) 1.16845(10) 0.0206(4) Uani 1 1 d . . .
H25A H 1.1187 1.2239 1.2026 0.025 Uiso 1 1 calc R . .
C26 C 1.05396(18) 1.15930(11) 1.09762(10) 0.0195(4) Uani 1 1 d . . .
C27 C 1.02746(17) 1.07840(11) 1.05118(9) 0.0186(4) Uani 1 1 d . . .
C28 C 0.98684(17) 1.07042(11) 0.98155(10) 0.0188(4) Uani 1 1 d . . .
C29 C 0.97713(18) 1.14510(11) 0.96897(10) 0.0199(4) Uani 1 1 d . . .
C30 C 0.93562(18) 1.13907(12) 0.89909(10) 0.0205(4) Uani 1 1 d . . .
H30A H 0.9282 1.1883 0.8875 0.025 Uiso 1 1 calc R . .
C31 C 0.90546(17) 1.06045(11) 0.84691(9) 0.0182(4) Uani 1 1 d . . .
C32 C 0.91658(17) 0.98458(11) 0.86083(9) 0.0174(4) Uani 1 1 d . . .
C33 C 0.95823(17) 0.99245(11) 0.92992(9) 0.0178(4) Uani 1 1 d . . .
C34 C 0.85873(18) 1.05240(12) 0.77406(10) 0.0205(4) Uani 1 1 d . . .
C35 C 0.83944(18) 0.89377(12) 0.73944(10) 0.0198(4) Uani 1 1 d . . .
C36 C 0.88805(17) 0.90211(11) 0.81218(9) 0.0177(4) Uani 1 1 d . . .
C37 C 0.76409(18) 0.96000(11) 0.65510(9) 0.0191(4) Uani 1 1 d . . .
C38 C 0.84087(18) 0.94859(12) 0.60602(10) 0.0219(4) Uani 1 1 d . . .
C39 C 0.7759(2) 0.93610(13) 0.53830(11) 0.0275(4) Uani 1 1 d . . .
H39A H 0.8254 0.9283 0.5037 0.033 Uiso 1 1 calc R . .
C40 C 0.6410(2) 0.93482(13) 0.52004(11) 0.0287(4) Uani 1 1 d . . .
H40A H 0.5985 0.9251 0.4733 0.034 Uiso 1 1 calc R . .
C41 C 0.5681(2) 0.94768(12) 0.56998(11) 0.0265(4) Uani 1 1 d . . .
H41A H 0.4756 0.9474 0.5572 0.032 Uiso 1 1 calc R . .
C42 C 0.62757(18) 0.96107(11) 0.63854(10) 0.0213(4) Uani 1 1 d . . .
C43 C 0.54604(19) 0.97545(13) 0.69279(11) 0.0273(4) Uani 1 1 d . . .
H43A H 0.6074 0.9843 0.7383 0.033 Uiso 1 1 calc R . .
C44 C 0.4803(3) 1.05422(15) 0.69945(14) 0.0437(6) Uani 1 1 d . . .
H44A H 0.5478 1.1022 0.7095 0.066 Uiso 1 1 calc R . .
H44B H 0.4340 1.0645 0.7372 0.066 Uiso 1 1 calc R . .
H44C H 0.4170 1.0464 0.6560 0.066 Uiso 1 1 calc R . .
C45 C 0.4445(2) 0.89893(15) 0.67716(14) 0.0438(6) Uani 1 1 d . . .
H45A H 0.4895 0.8496 0.6732 0.066 Uiso 1 1 calc R . .
H45B H 0.3810 0.8900 0.6335 0.066 Uiso 1 1 calc R . .
H45C H 0.3980 0.9080 0.7147 0.066 Uiso 1 1 calc R . .
C46 C 0.9886(2) 0.94970(14) 0.62529(11) 0.0295(5) Uani 1 1 d . . .
H46A H 1.0138 0.9612 0.6763 0.035 Uiso 1 1 calc R . .
C47 C 1.0267(3) 0.86556(19) 0.5903(2) 0.0839(13) Uani 1 1 d . . .
H47A H 1.1227 0.8681 0.6037 0.126 Uiso 1 1 calc R . .
H47B H 0.9989 0.8507 0.5400 0.126 Uiso 1 1 calc R . .
H47C H 0.9833 0.8232 0.6045 0.126 Uiso 1 1 calc R . .
C48 C 1.0636(3) 1.01820(18) 0.61120(18) 0.0605(8) Uani 1 1 d . . .
H48A H 1.1585 1.0166 0.6244 0.091 Uiso 1 1 calc R . .
H48B H 1.0432 1.0724 0.6382 0.091 Uiso 1 1 calc R . .
H48C H 1.0383 1.0104 0.5618 0.091 Uiso 1 1 calc R . .
C49 C 0.7824(2) 0.9204(2) 0.18855(17) 0.0581(9) Uani 1 1 d . . .
H49A H 0.8064 0.9026 0.2273 0.070 Uiso 1 1 calc R . .
C50 C 0.7478(2) 0.86159(19) 0.12240(17) 0.0501(7) Uani 1 1 d . . .
H50A H 0.7479 0.8039 0.1163 0.060 Uiso 1 1 calc R . .
C51 C 0.7125(2) 0.88608(16) 0.06394(14) 0.0384(6) Uani 1 1 d . . .
C52 C 0.6781(2) 0.82863(16) -0.00482(15) 0.0436(6) Uani 1 1 d . . .
H52A H 0.6787 0.7707 -0.0124 0.052 Uiso 1 1 calc R . .
C53 C 0.6441(2) 0.85414(15) -0.06033(14) 0.0399(6) Uani 1 1 d . . .
H53A H 0.6224 0.8139 -0.1057 0.048 Uiso 1 1 calc R . .
C54 C 0.64083(19) 0.94079(14) -0.05111(12) 0.0318(5) Uani 1 1 d . . .
C55 C 0.6051(2) 0.96976(17) -0.10659(13) 0.0404(6) Uani 1 1 d . . .
H55A H 0.5804 0.9309 -0.1525 0.048 Uiso 1 1 calc R . .
C56 C 0.6052(2) 1.05408(18) -0.09545(14) 0.0440(6) Uani 1 1 d . . .
H56A H 0.5802 1.0724 -0.1338 0.053 Uiso 1 1 calc R . .
C57 C 0.6414(2) 1.11234(17) -0.02892(14) 0.0416(6) Uani 1 1 d . . .
H57A H 0.6419 1.1702 -0.0221 0.050 Uiso 1 1 calc R . .
C58 C 0.6771(2) 1.08650(14) 0.02802(13) 0.0336(5) Uani 1 1 d . . .
C59 C 0.7158(2) 1.14454(16) 0.09808(14) 0.0421(6) Uani 1 1 d . . .
H59A H 0.7173 1.2027 0.1061 0.051 Uiso 1 1 calc R . .
C60 C 0.7491(2) 1.11886(17) 0.15168(14) 0.0452(6) Uani 1 1 d . . .
H60A H 0.7744 1.1591 0.1970 0.054 Uiso 1 1 calc R . .
C61 C 0.7480(2) 1.03176(17) 0.14288(13) 0.0394(6) Uani 1 1 d . . .
C62 C 0.7824(2) 1.0043(2) 0.19872(14) 0.0497(7) Uani 1 1 d . . .
H62A H 0.8061 1.0438 0.2444 0.060 Uiso 1 1 calc R . .
C63 C 0.71214(19) 0.97283(14) 0.07467(12) 0.0322(5) Uani 1 1 d . . .
C64 C 0.67703(18) 0.99996(13) 0.01683(11) 0.0278(4) Uani 1 1 d . . .
C65 C 0.7270(2) 0.3590(2) 0.27869(14) 0.0507(7) Uani 1 1 d . . .
H65A H 0.7042 0.3272 0.2307 0.061 Uiso 1 1 calc R . .
C66 C 0.7581(2) 0.44470(19) 0.30014(13) 0.0429(6) Uani 1 1 d . . .
H66A H 0.7560 0.4713 0.2666 0.051 Uiso 1 1 calc R . .
C67 C 0.7925(2) 0.49298(16) 0.37021(13) 0.0363(5) Uani 1 1 d . . .
C68 C 0.8260(2) 0.58233(16) 0.39455(15) 0.0437(6) Uani 1 1 d . . .
H68A H 0.8245 0.6105 0.3620 0.052 Uiso 1 1 calc R . .
C69 C 0.8599(2) 0.62748(16) 0.46362(15) 0.0418(6) Uani 1 1 d . . .
H69A H 0.8815 0.6866 0.4782 0.050 Uiso 1 1 calc R . .
C70 C 0.8636(2) 0.58831(15) 0.51446(13) 0.0356(5) Uani 1 1 d . . .
C71 C 0.8975(2) 0.63297(16) 0.58465(14) 0.0415(6) Uani 1 1 d . . .
H71A H 0.9185 0.6921 0.6000 0.050 Uiso 1 1 calc R . .
C72 C 0.9016(2) 0.59319(17) 0.63313(14) 0.0432(6) Uani 1 1 d . . .
H72A H 0.9259 0.6252 0.6811 0.052 Uiso 1 1 calc R . .
C73 C 0.8706(2) 0.50772(16) 0.61198(12) 0.0371(5) Uani 1 1 d . . .
H73A H 0.8741 0.4811 0.6456 0.045 Uiso 1 1 calc R . .
C74 C 0.8339(2) 0.45914(15) 0.54135(12) 0.0344(5) Uani 1 1 d . . .
C75 C 0.7997(2) 0.37033(15) 0.51715(14) 0.0389(6) Uani 1 1 d . . .
H75A H 0.8008 0.3425 0.5499 0.047 Uiso 1 1 calc R . .
C76 C 0.7658(2) 0.32463(15) 0.44870(13) 0.0370(5) Uani 1 1 d . . .
H76A H 0.7440 0.2656 0.4346 0.044 Uiso 1 1 calc R . .
C77 C 0.7623(2) 0.36351(15) 0.39700(13) 0.0359(5) Uani 1 1 d . . .
C78 C 0.7288(2) 0.31878(17) 0.32692(14) 0.0454(6) Uani 1 1 d . . .
H78A H 0.7066 0.2597 0.3114 0.055 Uiso 1 1 calc R . .
C79 C 0.79535(19) 0.45285(14) 0.41991(12) 0.0301(5) Uani 1 1 d . . .
C80 C 0.83026(19) 0.49919(14) 0.49202(12) 0.0293(5) Uani 1 1 d . . .
C81 C 0.3178(3) 0.6735(2) 0.12415(18) 0.0727(11) Uani 1 1 d . . .
H81A H 0.3330 0.6174 0.1256 0.087 Uiso 1 1 calc R . .
H81B H 0.2885 0.7039 0.1664 0.087 Uiso 1 1 calc R . .
C83 C 0.3087(3) 0.24975(16) 0.71812(13) 0.0441(6) Uani 1 1 d . . .
H83A H 0.3510 0.2078 0.7351 0.053 Uiso 1 1 calc R . .
H83B H 0.3742 0.3009 0.7334 0.053 Uiso 1 1 calc R . .
Cl1 Cl 0.19368(6) 0.66244(4) 0.05125(3) 0.04345(16) Uani 1 1 d . . .
Cl2 Cl 0.46697(6) 0.72837(5) 0.12325(4) 0.05437(19) Uani 1 1 d . . .
C82 C 0.2005(12) 0.8277(6) 0.3691(3) 0.065(4) Uani 0.629(14) 1 d PD A 1
H82A H 0.2360 0.8834 0.3696 0.077 Uiso 0.629(14) 1 calc PR A 1
H82B H 0.1085 0.8140 0.3412 0.077 Uiso 0.629(14) 1 calc PR A 1
Cl3 Cl 0.2928(3) 0.75407(18) 0.3264(2) 0.0549(8) Uani 0.629(14) 1 d PD A 1
Cl4 Cl 0.1962(5) 0.83597(19) 0.45244(16) 0.0693(7) Uani 0.629(14) 1 d PD A 1
C82' C 0.2186(19) 0.8328(7) 0.3680(5) 0.051(5) Uani 0.371(14) 1 d PD A 2
H82C H 0.2681 0.8822 0.3643 0.061 Uiso 0.371(14) 1 calc PR A 2
H82D H 0.1229 0.8346 0.3545 0.061 Uiso 0.371(14) 1 calc PR A 2
Cl3' Cl 0.2613(15) 0.7402(7) 0.3166(5) 0.135(3) Uani 0.371(14) 1 d PD A 2
Cl4' Cl 0.2620(17) 0.8295(3) 0.4508(3) 0.096(3) Uani 0.371(14) 1 d PD A 2
Cl5 Cl 0.26371(7) 0.21023(4) 0.62714(3) 0.05113(18) Uani 1 1 d . . .
Cl6 Cl 0.17245(8) 0.27362(5) 0.75433(4) 0.0669(2) Uani 1 1 d . . .

loop_
_atom_site_aniso_label
_atom_site_aniso_U_11
_atom_site_aniso_U_22
_atom_site_aniso_U_33
_atom_site_aniso_U_23
_atom_site_aniso_U_13
_atom_site_aniso_U_12
S1 0.0312(2) 0.0143(2) 0.0170(2) 0.00563(18) 0.0045(2) 0.00043(19)
S2 0.0358(3) 0.0159(2) 0.0182(2) 0.00674(18) 0.0033(2) 0.0036(2)
N1 0.0212(7) 0.0195(8) 0.0143(8) 0.0067(6) 0.0035(6) 0.0021(6)
N2 0.0209(7) 0.0200(8) 0.0155(8) 0.0076(6) 0.0008(6) 0.0015(6)
O1 0.0361(8) 0.0203(7) 0.0209(7) 0.0107(6) 0.0038(6) -0.0002(6)
O2 0.0400(8) 0.0208(7) 0.0164(7) 0.0044(6) 0.0014(6) -0.0020(6)
O3 0.0480(9) 0.0219(7) 0.0216(8) 0.0114(6) 0.0001(7) 0.0037(7)
O4 0.0405(8) 0.0203(7) 0.0167(7) 0.0054(6) 0.0005(6) -0.0029(6)
C1 0.0211(8) 0.0160(8) 0.0176(9) 0.0040(7) 0.0052(7) 0.0014(7)
C2 0.0224(9) 0.0161(8) 0.0164(9) 0.0055(7) 0.0058(7) 0.0032(7)
C3 0.0221(9) 0.0164(8) 0.0155(9) 0.0050(7) 0.0044(7) 0.0027(7)
C4 0.0230(9) 0.0168(9) 0.0163(9) 0.0071(7) 0.0040(7) 0.0029(7)
C5 0.0236(9) 0.0157(8) 0.0175(9) 0.0058(7) 0.0038(7) 0.0029(7)
C6 0.0231(9) 0.0171(9) 0.0187(9) 0.0075(7) 0.0060(8) 0.0022(7)
C7 0.0197(8) 0.0173(9) 0.0159(9) 0.0064(7) 0.0048(7) 0.0025(7)
C8 0.0151(8) 0.0173(8) 0.0168(9) 0.0058(7) 0.0035(7) 0.0021(7)
C9 0.0222(9) 0.0150(8) 0.0163(9) 0.0057(7) 0.0035(7) 0.0020(7)
C10 0.0210(9) 0.0198(9) 0.0188(10) 0.0072(7) 0.0051(8) 0.0031(7)
C11 0.0209(8) 0.0183(9) 0.0171(9) 0.0069(7) 0.0045(7) 0.0025(7)
C12 0.0177(8) 0.0179(8) 0.0139(9) 0.0048(7) 0.0038(7) 0.0016(7)
C13 0.0252(9) 0.0198(9) 0.0140(9) 0.0078(7) -0.0004(8) 0.0006(8)
C14 0.0259(9) 0.0241(10) 0.0185(10) 0.0103(8) 0.0039(8) 0.0030(8)
C15 0.0361(11) 0.0323(11) 0.0185(10) 0.0104(9) 0.0066(9) 0.0026(9)
C16 0.0380(11) 0.0337(11) 0.0194(10) 0.0117(9) -0.0009(9) 0.0024(10)
C17 0.0256(10) 0.0292(11) 0.0265(11) 0.0109(9) -0.0038(9) 0.0027(9)
C18 0.0242(9) 0.0189(9) 0.0231(10) 0.0064(8) 0.0018(8) 0.0013(8)
C19 0.0239(9) 0.0311(11) 0.0271(11) 0.0036(9) 0.0052(9) 0.0079(9)
C20 0.0565(17) 0.0442(16) 0.094(3) 0.0306(16) 0.0426(18) 0.0260(14)
C21 0.0517(15) 0.0365(13) 0.0459(15) 0.0094(11) 0.0313(13) 0.0073(11)
C22 0.0255(10) 0.0366(11) 0.0194(10) 0.0118(9) 0.0072(8) 0.0051(9)
C23 0.0352(13) 0.0398(14) 0.0641(19) 0.0096(13) 0.0050(13) 0.0107(11)
C24 0.0296(12) 0.0488(16) 0.098(3) 0.0364(17) 0.0101(14) 0.0000(12)
C25 0.0251(9) 0.0176(9) 0.0183(10) 0.0057(7) 0.0043(8) 0.0011(7)
C26 0.0232(9) 0.0174(9) 0.0188(10) 0.0071(7) 0.0047(8) 0.0044(7)
C27 0.0212(8) 0.0188(9) 0.0166(9) 0.0071(7) 0.0041(7) 0.0036(7)
C28 0.0211(8) 0.0191(9) 0.0172(9) 0.0078(7) 0.0037(7) 0.0032(7)
C29 0.0253(9) 0.0165(9) 0.0192(10) 0.0077(7) 0.0055(8) 0.0037(7)
C30 0.0255(9) 0.0189(9) 0.0185(10) 0.0092(8) 0.0035(8) 0.0036(8)
C31 0.0196(8) 0.0190(9) 0.0176(9) 0.0090(7) 0.0029(7) 0.0027(7)
C32 0.0154(8) 0.0195(9) 0.0184(9) 0.0083(7) 0.0035(7) 0.0015(7)
C33 0.0204(8) 0.0176(9) 0.0156(9) 0.0062(7) 0.0034(7) 0.0024(7)
C34 0.0227(9) 0.0207(9) 0.0176(9) 0.0072(8) 0.0027(8) 0.0025(8)
C35 0.0208(8) 0.0205(9) 0.0192(10) 0.0086(8) 0.0046(8) 0.0011(7)
C36 0.0176(8) 0.0193(9) 0.0147(9) 0.0062(7) 0.0009(7) -0.0007(7)
C37 0.0224(9) 0.0193(9) 0.0154(9) 0.0075(7) 0.0018(7) 0.0008(7)
C38 0.0250(9) 0.0208(9) 0.0205(10) 0.0083(8) 0.0050(8) 0.0005(8)
C39 0.0344(11) 0.0290(11) 0.0211(11) 0.0105(9) 0.0078(9) 0.0035(9)
C40 0.0378(11) 0.0280(10) 0.0176(10) 0.0101(8) -0.0029(9) 0.0037(9)
C41 0.0252(9) 0.0268(10) 0.0267(11) 0.0115(9) -0.0005(8) 0.0057(8)
C42 0.0240(9) 0.0185(9) 0.0211(10) 0.0074(8) 0.0032(8) 0.0033(8)
C43 0.0225(9) 0.0314(11) 0.0276(11) 0.0091(9) 0.0060(8) 0.0047(8)
C44 0.0462(14) 0.0366(13) 0.0552(17) 0.0146(12) 0.0253(13) 0.0168(11)
C45 0.0436(14) 0.0376(13) 0.0537(17) 0.0117(12) 0.0275(13) 0.0024(11)
C46 0.0253(10) 0.0380(12) 0.0269(11) 0.0128(10) 0.0077(9) 0.0034(9)
C47 0.0363(15) 0.0432(17) 0.148(4) 0.004(2) 0.0127(19) 0.0133(13)
C48 0.0328(13) 0.0563(18) 0.097(3) 0.0415(18) 0.0054(15) -0.0074(13)
C49 0.0317(13) 0.108(3) 0.060(2) 0.055(2) 0.0206(14) 0.0186(15)
C50 0.0308(12) 0.0637(18) 0.076(2) 0.0435(17) 0.0235(14) 0.0122(12)
C51 0.0228(10) 0.0475(14) 0.0534(16) 0.0247(13) 0.0145(11) 0.0078(10)
C52 0.0262(11) 0.0370(13) 0.0700(19) 0.0187(13) 0.0159(12) 0.0039(10)
C53 0.0263(11) 0.0378(13) 0.0481(15) 0.0027(11) 0.0130(11) 0.0004(10)
C54 0.0198(9) 0.0400(13) 0.0341(13) 0.0076(10) 0.0116(9) 0.0049(9)
C55 0.0233(10) 0.0608(17) 0.0338(13) 0.0098(12) 0.0105(10) 0.0052(11)
C56 0.0289(11) 0.0680(18) 0.0470(16) 0.0318(14) 0.0128(11) 0.0143(12)
C57 0.0305(11) 0.0468(14) 0.0587(17) 0.0268(13) 0.0183(12) 0.0134(11)
C58 0.0199(9) 0.0378(12) 0.0429(14) 0.0122(11) 0.0095(10) 0.0056(9)
C59 0.0278(11) 0.0374(13) 0.0531(17) 0.0026(12) 0.0121(11) 0.0075(10)
C60 0.0272(11) 0.0531(16) 0.0441(16) 0.0007(13) 0.0094(11) 0.0063(11)
C61 0.0193(10) 0.0634(17) 0.0362(14) 0.0141(12) 0.0112(10) 0.0101(11)
C62 0.0272(11) 0.089(2) 0.0395(15) 0.0263(15) 0.0146(11) 0.0150(13)
C63 0.0199(9) 0.0404(13) 0.0381(13) 0.0128(11) 0.0110(9) 0.0062(9)
C64 0.0163(9) 0.0337(11) 0.0343(12) 0.0102(9) 0.0096(9) 0.0057(8)
C65 0.0349(13) 0.075(2) 0.0310(14) 0.0045(13) 0.0067(11) 0.0040(13)
C66 0.0269(11) 0.0752(19) 0.0285(13) 0.0190(13) 0.0074(10) 0.0105(12)
C67 0.0220(10) 0.0521(15) 0.0388(14) 0.0192(12) 0.0076(10) 0.0106(10)
C68 0.0318(12) 0.0477(15) 0.0643(19) 0.0310(14) 0.0165(12) 0.0151(11)
C69 0.0335(12) 0.0358(13) 0.0636(18) 0.0216(13) 0.0178(12) 0.0123(10)
C70 0.0233(10) 0.0364(12) 0.0476(15) 0.0123(11) 0.0116(10) 0.0076(9)
C71 0.0290(11) 0.0362(13) 0.0515(16) 0.0048(12) 0.0085(11) 0.0054(10)
C72 0.0266(11) 0.0545(16) 0.0377(14) 0.0018(12) 0.0067(10) 0.0057(11)
C73 0.0239(10) 0.0587(16) 0.0292(12) 0.0142(11) 0.0076(9) 0.0081(11)
C74 0.0230(10) 0.0429(13) 0.0379(13) 0.0128(11) 0.0094(9) 0.0078(10)
C75 0.0306(11) 0.0392(13) 0.0529(16) 0.0193(12) 0.0160(11) 0.0091(10)
C76 0.0297(11) 0.0302(12) 0.0529(16) 0.0132(11) 0.0160(11) 0.0035(9)
C77 0.0242(10) 0.0442(14) 0.0391(14) 0.0108(11) 0.0123(10) 0.0056(10)
C78 0.0325(12) 0.0466(15) 0.0456(16) 0.0001(12) 0.0116(12) -0.0014(11)
C79 0.0181(9) 0.0407(12) 0.0336(12) 0.0126(10) 0.0093(9) 0.0086(9)
C80 0.0175(9) 0.0386(12) 0.0329(12) 0.0118(10) 0.0078(9) 0.0083(9)
C81 0.0422(15) 0.110(3) 0.078(2) 0.073(2) -0.0160(15) -0.0209(17)
C83 0.0454(14) 0.0408(14) 0.0402(15) 0.0098(11) 0.0051(12) 0.0010(12)
Cl1 0.0426(3) 0.0356(3) 0.0458(4) 0.0139(3) -0.0052(3) 0.0078(3)
Cl2 0.0438(3) 0.0700(5) 0.0508(4) 0.0349(4) -0.0033(3) -0.0104(3)
C82 0.080(5) 0.097(8) 0.035(5) 0.032(5) 0.021(4) 0.058(5)
Cl3 0.0598(15) 0.0428(10) 0.0694(14) 0.0269(8) 0.0120(8) 0.0254(10)
Cl4 0.122(2) 0.0594(10) 0.0458(10) 0.0353(9) 0.0299(13) 0.0217(12)
C82' 0.093(11) 0.028(6) 0.041(9) 0.023(6) 0.021(7) 0.004(6)
Cl3' 0.242(8) 0.133(5) 0.077(4) 0.058(4) 0.061(5) 0.142(5)
Cl4' 0.194(8) 0.0381(15) 0.0307(16) 0.0126(12) -0.027(3) -0.006(3)
Cl5 0.0661(4) 0.0422(3) 0.0378(4) 0.0117(3) 0.0070(3) -0.0158(3)
Cl6 0.0631(5) 0.0706(5) 0.0663(5) 0.0124(4) 0.0249(4) 0.0282(4)

loop_
_atom_type_symbol
_atom_type_description
_atom_type_scat_dispersion_real
_atom_type_scat_dispersion_imag
_atom_type_scat_source
C C 0.0033 0.0016 'International Tables Vol C Tables 4.2.6.8 and 6.1.1.4'
H H 0.0000 0.0000 'International Tables Vol C Tables 4.2.6.8 and 6.1.1.4'
N N 0.0061 0.0033 'International Tables Vol C Tables 4.2.6.8 and 6.1.1.4'
O O 0.0106 0.0060 'International Tables Vol C Tables 4.2.6.8 and 6.1.1.4'
S S 0.1246 0.1234 'International Tables Vol C Tables 4.2.6.8 and 6.1.1.4'
Cl Cl 0.1484 0.1585 'International Tables Vol C Tables 4.2.6.8 and 6.1.1.4'

loop_
_geom_angle_atom_site_label_1
_geom_angle_atom_site_label_2
_geom_angle_atom_site_label_3
_geom_angle
_geom_angle_site_symmetry_1
_geom_angle_site_symmetry_3
C5 S1 C2 92.96(9) . .
C29 S2 C26 93.15(9) . .
C10 N1 C11 127.64(15) . .
C10 N1 C13 117.30(14) . .
C11 N1 C13 115.01(15) . .
C34 N2 C35 127.83(15) . .
C34 N2 C37 116.80(14) . .
C35 N2 C37 115.27(15) . .
C12 C1 C2 119.54(17) 2_666 .
C12 C1 H1A 120.2 2_666 .
C2 C1 H1A 120.2 . .
C3 C2 C1 116.47(16) . .
C3 C2 S1 108.24(13) . .
C1 C2 S1 135.28(14) . .
C2 C3 C9 124.12(17) . 2_666
C2 C3 C4 115.39(16) . .
C9 C3 C4 120.48(17) 2_666 .
C5 C4 C9 123.98(17) . .
C5 C4 C3 114.97(17) . .
C9 C4 C3 121.05(16) . .
C4 C5 C6 116.23(17) . .
C4 C5 S1 108.42(13) . .
C6 C5 S1 135.35(14) . .
C7 C6 C5 119.94(16) . .
C7 C6 H6A 120.0 . .
C5 C6 H6A 120.0 . .
C6 C7 C8 122.51(16) . .
C6 C7 C10 121.22(16) . .
C8 C7 C10 116.25(16) . .
C9 C8 C12 116.61(15) . .
C9 C8 C7 116.34(16) . .
C12 C8 C7 127.04(16) . .
C8 C9 C4 120.98(16) . .
C8 C9 C3 120.54(17) . 2_666
C4 C9 C3 118.47(16) . 2_666
O1 C10 N1 119.38(17) . .
O1 C10 C7 124.39(17) . .
N1 C10 C7 116.20(15) . .
O2 C11 N1 119.46(16) . .
O2 C11 C12 124.72(16) . .
N1 C11 C12 115.81(16) . .
C1 C12 C8 122.72(16) 2_666 .
C1 C12 C11 120.39(16) 2_666 .
C8 C12 C11 116.80(15) . .
C14 C13 C18 122.93(17) . .
C14 C13 N1 119.30(16) . .
C18 C13 N1 117.74(16) . .
C15 C14 C13 117.10(18) . .
C15 C14 C22 121.02(17) . .
C13 C14 C22 121.82(17) . .
C16 C15 C14 121.33(19) . .
C16 C15 H15A 119.3 . .
C14 C15 H15A 119.3 . .
C17 C16 C15 120.00(19) . .
C17 C16 H16A 120.0 . .
C15 C16 H16A 120.0 . .
C16 C17 C18 121.15(18) . .
C16 C17 H17A 119.4 . .
C18 C17 H17A 119.4 . .
C17 C18 C13 117.40(18) . .
C17 C18 C19 120.83(17) . .
C13 C18 C19 121.77(18) . .
C18 C19 C21 111.17(17) . .
C18 C19 C20 112.58(19) . .
C21 C19 C20 110.44(19) . .
C18 C19 H19A 107.5 . .
C21 C19 H19A 107.5 . .
C20 C19 H19A 107.5 . .
C19 C20 H20A 109.5 . .
C19 C20 H20B 109.5 . .
H20A C20 H20B 109.5 . .
C19 C20 H20C 109.5 . .
H20A C20 H20C 109.5 . .
H20B C20 H20C 109.5 . .
C19 C21 H21A 109.5 . .
C19 C21 H21B 109.5 . .
H21A C21 H21B 109.5 . .
C19 C21 H21C 109.5 . .
H21A C21 H21C 109.5 . .
H21B C21 H21C 109.5 . .
C23 C22 C14 113.07(18) . .
C23 C22 C24 110.80(19) . .
C14 C22 C24 110.58(17) . .
C23 C22 H22A 107.4 . .
C14 C22 H22A 107.4 . .
C24 C22 H22A 107.4 . .
C22 C23 H23A 109.5 . .
C22 C23 H23B 109.5 . .
H23A C23 H23B 109.5 . .
C22 C23 H23C 109.5 . .
H23A C23 H23C 109.5 . .
H23B C23 H23C 109.5 . .
C22 C24 H24A 109.5 . .
C22 C24 H24B 109.5 . .
H24A C24 H24B 109.5 . .
C22 C24 H24C 109.5 . .
H24A C24 H24C 109.5 . .
H24B C24 H24C 109.5 . .
C36 C25 C26 119.19(17) 2_777 .
C36 C25 H25A 120.4 2_777 .
C26 C25 H25A 120.4 . .
C27 C26 C25 116.93(16) . .
C27 C26 S2 107.90(14) . .
C25 C26 S2 135.16(15) . .
C26 C27 C33 124.01(17) . 2_777
C26 C27 C28 115.60(16) . .
C33 C27 C28 120.37(17) 2_777 .
C33 C28 C29 123.68(17) . .
C33 C28 C27 121.07(16) . .
C29 C28 C27 115.26(17) . .
C28 C29 C30 116.60(17) . .
C28 C29 S2 108.09(14) . .
C30 C29 S2 135.31(14) . .
C31 C30 C29 119.88(16) . .
C31 C30 H30A 120.1 . .
C29 C30 H30A 120.1 . .
C30 C31 C32 122.69(16) . .
C30 C31 C34 120.93(15) . .
C32 C31 C34 116.38(16) . .
C33 C32 C36 116.60(16) . .
C33 C32 C31 116.15(17) . .
C36 C32 C31 127.24(17) . .
C28 C33 C32 121.00(16) . .
C28 C33 C27 118.55(16) . 2_777
C32 C33 C27 120.45(17) . 2_777
O3 C34 N2 119.61(17) . .
O3 C34 C31 124.38(18) . .
N2 C34 C31 115.99(15) . .
O4 C35 N2 119.63(17) . .
O4 C35 C36 124.39(16) . .
N2 C35 C36 115.96(16) . .
C25 C36 C32 122.81(16) 2_777 .
C25 C36 C35 120.66(17) 2_777 .
C32 C36 C35 116.51(15) . .
C38 C37 C42 122.57(17) . .
C38 C37 N2 119.51(16) . .
C42 C37 N2 117.91(16) . .
C39 C38 C37 117.20(17) . .
C39 C38 C46 121.05(17) . .
C37 C38 C46 121.75(17) . .
C40 C39 C38 121.58(19) . .
C40 C39 H39A 119.2 . .
C38 C39 H39A 119.2 . .
C41 C40 C39 119.83(19) . .
C41 C40 H40A 120.1 . .
C39 C40 H40A 120.1 . .
C40 C41 C42 121.22(18) . .
C40 C41 H41A 119.4 . .
C42 C41 H41A 119.4 . .
C41 C42 C37 117.57(17) . .
C41 C42 C43 120.51(17) . .
C37 C42 C43 121.92(17) . .
C42 C43 C45 111.02(17) . .
C42 C43 C44 111.14(17) . .
C45 C43 C44 111.35(18) . .
C42 C43 H43A 107.7 . .
C45 C43 H43A 107.7 . .
C44 C43 H43A 107.7 . .
C43 C44 H44A 109.5 . .
C43 C44 H44B 109.5 . .
H44A C44 H44B 109.5 . .
C43 C44 H44C 109.5 . .
H44A C44 H44C 109.5 . .
H44B C44 H44C 109.5 . .
C43 C45 H45A 109.5 . .
C43 C45 H45B 109.5 . .
H45A C45 H45B 109.5 . .
C43 C45 H45C 109.5 . .
H45A C45 H45C 109.5 . .
H45B C45 H45C 109.5 . .
C48 C46 C47 111.5(2) . .
C48 C46 C38 112.24(18) . .
C47 C46 C38 111.2(2) . .
C48 C46 H46A 107.2 . .
C47 C46 H46A 107.2 . .
C38 C46 H46A 107.2 . .
C46 C47 H47A 109.5 . .
C46 C47 H47B 109.5 . .
H47A C47 H47B 109.5 . .
C46 C47 H47C 109.5 . .
H47A C47 H47C 109.5 . .
H47B C47 H47C 109.5 . .
C46 C48 H48A 109.5 . .
C46 C48 H48B 109.5 . .
H48A C48 H48B 109.5 . .
C46 C48 H48C 109.5 . .
H48A C48 H48C 109.5 . .
H48B C48 H48C 109.5 . .
C62 C49 C50 120.6(3) . .
C62 C49 H49A 119.7 . .
C50 C49 H49A 119.7 . .
C49 C50 C51 121.0(3) . .
C49 C50 H50A 119.5 . .
C51 C50 H50A 119.5 . .
C50 C51 C52 123.2(2) . .
C50 C51 C63 118.3(3) . .
C52 C51 C63 118.6(2) . .
C53 C52 C51 121.9(2) . .
C53 C52 H52A 119.1 . .
C51 C52 H52A 119.1 . .
C52 C53 C54 120.8(2) . .
C52 C53 H53A 119.6 . .
C54 C53 H53A 119.6 . .
C55 C54 C64 118.5(2) . .
C55 C54 C53 122.8(2) . .
C64 C54 C53 118.7(2) . .
C56 C55 C54 120.9(2) . .
C56 C55 H55A 119.5 . .
C54 C55 H55A 119.5 . .
C55 C56 C57 120.8(2) . .
C55 C56 H56A 119.6 . .
C57 C56 H56A 119.6 . .
C56 C57 C58 120.4(2) . .
C56 C57 H57A 119.8 . .
C58 C57 H57A 119.8 . .
C57 C58 C64 119.0(2) . .
C57 C58 C59 122.5(2) . .
C64 C58 C59 118.5(2) . .
C60 C59 C58 121.8(2) . .
C60 C59 H59A 119.1 . .
C58 C59 H59A 119.1 . .
C59 C60 C61 121.7(2) . .
C59 C60 H60A 119.2 . .
C61 C60 H60A 119.2 . .
C62 C61 C63 119.7(3) . .
C62 C61 C60 122.1(3) . .
C63 C61 C60 118.2(2) . .
C49 C62 C61 120.8(3) . .
C49 C62 H62A 119.6 . .
C61 C62 H62A 119.6 . .
C61 C63 C51 119.7(2) . .
C61 C63 C64 120.4(2) . .
C51 C63 C64 119.8(2) . .
C54 C64 C58 120.4(2) . .
C54 C64 C63 120.2(2) . .
C58 C64 C63 119.4(2) . .
C66 C65 C78 120.4(2) . .
C66 C65 H65A 119.8 . .
C78 C65 H65A 119.8 . .
C65 C66 C67 121.1(2) . .
C65 C66 H66A 119.4 . .
C67 C66 H66A 119.4 . .
C66 C67 C79 119.1(2) . .
C66 C67 C68 122.7(2) . .
C79 C67 C68 118.2(2) . .
C69 C68 C67 121.1(2) . .
C69 C68 H68A 119.5 . .
C67 C68 H68A 119.5 . .
C68 C69 C70 121.7(2) . .
C68 C69 H69A 119.2 . .
C70 C69 H69A 119.2 . .
C71 C70 C69 122.5(2) . .
C71 C70 C80 118.7(2) . .
C69 C70 C80 118.8(2) . .
C70 C71 C72 121.4(2) . .
C70 C71 H71A 119.3 . .
C72 C71 H71A 119.3 . .
C73 C72 C71 120.2(2) . .
C73 C72 H72A 119.9 . .
C71 C72 H72A 119.9 . .
C72 C73 C74 120.9(2) . .
C72 C73 H73A 119.5 . .
C74 C73 H73A 119.5 . .
C73 C74 C80 119.0(2) . .
C73 C74 C75 122.8(2) . .
C80 C74 C75 118.2(2) . .
C76 C75 C74 121.7(2) . .
C76 C75 H75A 119.1 . .
C74 C75 H75A 119.1 . .
C75 C76 C77 121.4(2) . .
C75 C76 H76A 119.3 . .
C77 C76 H76A 119.3 . .
C78 C77 C79 119.1(2) . .
C78 C77 C76 122.9(2) . .
C79 C77 C76 118.0(2) . .
C77 C78 C65 120.9(3) . .
C77 C78 H78A 119.5 . .
C65 C78 H78A 119.5 . .
C67 C79 C80 121.3(2) . .
C67 C79 C77 119.3(2) . .
C80 C79 C77 119.3(2) . .
C74 C80 C79 121.3(2) . .
C74 C80 C70 119.8(2) . .
C79 C80 C70 119.0(2) . .
Cl1 C81 Cl2 111.69(15) . .
Cl1 C81 H81A 109.3 . .
Cl2 C81 H81A 109.3 . .
Cl1 C81 H81B 109.3 . .
Cl2 C81 H81B 109.3 . .
H81A C81 H81B 107.9 . .
Cl6 C83 Cl5 111.95(15) . .
Cl6 C83 H83A 109.2 . .
Cl5 C83 H83A 109.2 . .
Cl6 C83 H83B 109.2 . .
Cl5 C83 H83B 109.2 . .
H83A C83 H83B 107.9 . .
Cl4 C82 Cl3 117.3(4) . .
Cl4 C82 H82A 108.0 . .
Cl3 C82 H82A 108.0 . .
Cl4 C82 H82B 108.0 . .
Cl3 C82 H82B 108.0 . .
H82A C82 H82B 107.2 . .
Cl4' C82' Cl3' 103.9(7) . .
Cl4' C82' H82C 111.0 . .
Cl3' C82' H82C 111.0 . .
Cl4' C82' H82D 111.0 . .
Cl3' C82' H82D 111.0 . .
H82C C82' H82D 109.0 . .

loop_
_geom_bond_atom_site_label_1
_geom_bond_atom_site_label_2
_geom_bond_distance
_geom_bond_site_symmetry_2
S1 C5 1.776(2) .
S1 C2 1.7816(18) .
S2 C29 1.776(2) .
S2 C26 1.7850(18) .
N1 C10 1.412(2) .
N1 C11 1.426(2) .
N1 C13 1.454(2) .
N2 C34 1.417(2) .
N2 C35 1.420(2) .
N2 C37 1.453(2) .
O1 C10 1.223(2) .
O2 C11 1.216(2) .
O3 C34 1.216(2) .
O4 C35 1.218(2) .
C1 C12 1.410(2) 2_666
C1 C2 1.418(3) .
C1 H1A 0.9500 .
C2 C3 1.382(2) .
C3 C9 1.395(2) 2_666
C3 C4 1.401(2) .
C4 C5 1.388(2) .
C4 C9 1.390(2) .
C5 C6 1.421(3) .
C6 C7 1.404(3) .
C6 H6A 0.9500 .
C7 C8 1.425(2) .
C7 C10 1.471(3) .
C8 C9 1.386(2) .
C8 C12 1.416(2) .
C9 C3 1.395(2) 2_666
C11 C12 1.466(2) .
C12 C1 1.410(2) 2_666
C13 C14 1.398(3) .
C13 C18 1.401(2) .
C14 C15 1.392(3) .
C14 C22 1.515(3) .
C15 C16 1.388(3) .
C15 H15A 0.9500 .
C16 C17 1.382(3) .
C16 H16A 0.9500 .
C17 C18 1.391(3) .
C17 H17A 0.9500 .
C18 C19 1.518(3) .
C19 C21 1.521(3) .
C19 C20 1.525(3) .
C19 H19A 1.0000 .
C20 H20A 0.9800 .
C20 H20B 0.9800 .
C20 H20C 0.9800 .
C21 H21A 0.9800 .
C21 H21B 0.9800 .
C21 H21C 0.9800 .
C22 C23 1.514(3) .
C22 C24 1.519(3) .
C22 H22A 1.0000 .
C23 H23A 0.9800 .
C23 H23B 0.9800 .
C23 H23C 0.9800 .
C24 H24A 0.9800 .
C24 H24B 0.9800 .
C24 H24C 0.9800 .
C25 C36 1.414(2) 2_777
C25 C26 1.416(3) .
C25 H25A 0.9500 .
C26 C27 1.381(3) .
C27 C33 1.396(2) 2_777
C27 C28 1.397(2) .
C28 C33 1.386(3) .
C28 C29 1.388(2) .
C29 C30 1.412(3) .
C30 C31 1.399(3) .
C30 H30A 0.9500 .
C31 C32 1.423(2) .
C31 C34 1.468(3) .
C32 C33 1.388(3) .
C32 C36 1.417(3) .
C33 C27 1.396(2) 2_777
C35 C36 1.467(3) .
C36 C25 1.414(2) 2_777
C37 C38 1.397(3) .
C37 C42 1.402(2) .
C38 C39 1.390(3) .
C38 C46 1.513(3) .
C39 C40 1.382(3) .
C39 H39A 0.9500 .
C40 C41 1.381(3) .
C40 H40A 0.9500 .
C41 C42 1.388(3) .
C41 H41A 0.9500 .
C42 C43 1.518(3) .
C43 C45 1.525(3) .
C43 C44 1.531(3) .
C43 H43A 1.0000 .
C44 H44A 0.9800 .
C44 H44B 0.9800 .
C44 H44C 0.9800 .
C45 H45A 0.9800 .
C45 H45B 0.9800 .
C45 H45C 0.9800 .
C46 C48 1.499(3) .
C46 C47 1.508(3) .
C46 H46A 1.0000 .
C47 H47A 0.9800 .
C47 H47B 0.9800 .
C47 H47C 0.9800 .
C48 H48A 0.9800 .
C48 H48B 0.9800 .
C48 H48C 0.9800 .
C49 C62 1.377(4) .
C49 C50 1.385(4) .
C49 H49A 0.9500 .
C50 C51 1.410(4) .
C50 H50A 0.9500 .
C51 C52 1.417(4) .
C51 C63 1.424(3) .
C52 C53 1.362(4) .
C52 H52A 0.9500 .
C53 C54 1.431(3) .
C53 H53A 0.9500 .
C54 C55 1.401(3) .
C54 C64 1.415(3) .
C55 C56 1.381(4) .
C55 H55A 0.9500 .
C56 C57 1.388(4) .
C56 H56A 0.9500 .
C57 C58 1.395(3) .
C57 H57A 0.9500 .
C58 C64 1.418(3) .
C58 C59 1.442(3) .
C59 C60 1.327(4) .
C59 H59A 0.9500 .
C60 C61 1.436(4) .
C60 H60A 0.9500 .
C61 C62 1.390(4) .
C61 C63 1.418(3) .
C62 H62A 0.9500 .
C63 C64 1.425(3) .
C65 C66 1.377(4) .
C65 C78 1.391(4) .
C65 H65A 0.9500 .
C66 C67 1.393(3) .
C66 H66A 0.9500 .
C67 C79 1.416(3) .
C67 C68 1.435(3) .
C68 C69 1.364(4) .
C68 H68A 0.9500 .
C69 C70 1.424(3) .
C69 H69A 0.9500 .
C70 C71 1.382(4) .
C70 C80 1.434(3) .
C71 C72 1.388(4) .
C71 H71A 0.9500 .
C72 C73 1.374(4) .
C72 H72A 0.9500 .
C73 C74 1.404(3) .
C73 H73A 0.9500 .
C74 C80 1.407(3) .
C74 C75 1.428(3) .
C75 C76 1.355(3) .
C75 H75A 0.9500 .
C76 C77 1.437(3) .
C76 H76A 0.9500 .
C77 C78 1.380(3) .
C77 C79 1.436(3) .
C78 H78A 0.9500 .
C79 C80 1.421(3) .
C81 Cl1 1.749(3) .
C81 Cl2 1.765(3) .
C81 H81A 0.9900 .
C81 H81B 0.9900 .
C83 Cl6 1.751(3) .
C83 Cl5 1.759(3) .
C83 H83A 0.9900 .
C83 H83B 0.9900 .
C82 Cl4 1.717(6) .
C82 Cl3 1.758(6) .
C82 H82A 0.9900 .
C82 H82B 0.9900 .
C82' Cl4' 1.727(9) .
C82' Cl3' 1.746(8) .
C82' H82C 0.9900 .
C82' H82D 0.9900 .

loop_
_geom_torsion_atom_site_label_1
_geom_torsion_atom_site_label_2
_geom_torsion_atom_site_label_3
_geom_torsion_atom_site_label_4
_geom_torsion
_geom_torsion_site_symmetry_1
_geom_torsion_site_symmetry_4
C12 C1 C2 C3 0.0(2) 2_666 .
C12 C1 C2 S1 -178.71(14) 2_666 .
C5 S1 C2 C3 0.80(14) . .
C5 S1 C2 C1 179.57(19) . .
C1 C2 C3 C9 0.4(3) . 2_666
S1 C2 C3 C9 179.47(14) . 2_666
C1 C2 C3 C4 -179.33(16) . .
S1 C2 C3 C4 -0.3(2) . .
C2 C3 C4 C5 -0.6(2) . .
C9 C3 C4 C5 179.65(16) 2_666 .
C2 C3 C4 C9 179.20(16) . .
C9 C3 C4 C9 -0.6(3) 2_666 .
C9 C4 C5 C6 1.3(3) . .
C3 C4 C5 C6 -178.90(16) . .
C9 C4 C5 S1 -178.62(15) . .
C3 C4 C5 S1 1.1(2) . .
C2 S1 C5 C4 -1.10(14) . .
C2 S1 C5 C6 178.96(19) . .
C4 C5 C6 C7 -0.5(3) . .
S1 C5 C6 C7 179.49(15) . .
C5 C6 C7 C8 -0.5(3) . .
C5 C6 C7 C10 178.16(16) . .
C6 C7 C8 C9 0.6(2) . .
C10 C7 C8 C9 -178.09(15) . .
C6 C7 C8 C12 179.73(17) . .
C10 C7 C8 C12 1.0(3) . .
C12 C8 C9 C4 -178.99(16) . .
C7 C8 C9 C4 0.2(2) . .
C12 C8 C9 C3 -0.6(2) . 2_666
C7 C8 C9 C3 178.61(16) . 2_666
C5 C4 C9 C8 -1.2(3) . .
C3 C4 C9 C8 179.01(16) . .
C5 C4 C9 C3 -179.68(17) . 2_666
C3 C4 C9 C3 0.6(3) . 2_666
C11 N1 C10 O1 175.37(16) . .
C13 N1 C10 O1 -7.4(2) . .
C11 N1 C10 C7 -6.2(3) . .
C13 N1 C10 C7 171.00(15) . .
C6 C7 C10 O1 2.5(3) . .
C8 C7 C10 O1 -178.70(16) . .
C6 C7 C10 N1 -175.76(15) . .
C8 C7 C10 N1 3.0(2) . .
C10 N1 C11 O2 -176.36(17) . .
C13 N1 C11 O2 6.4(2) . .
C10 N1 C11 C12 4.9(2) . .
C13 N1 C11 C12 -172.37(15) . .
C9 C8 C12 C1 0.2(2) . 2_666
C7 C8 C12 C1 -178.91(16) . 2_666
C9 C8 C12 C11 176.77(15) . .
C7 C8 C12 C11 -2.3(3) . .
O2 C11 C12 C1 -2.4(3) . 2_666
N1 C11 C12 C1 176.24(15) . 2_666
O2 C11 C12 C8 -179.10(17) . .
N1 C11 C12 C8 -0.4(2) . .
C10 N1 C13 C14 95.2(2) . .
C11 N1 C13 C14 -87.2(2) . .
C10 N1 C13 C18 -86.6(2) . .
C11 N1 C13 C18 90.95(19) . .
C18 C13 C14 C15 -3.2(3) . .
N1 C13 C14 C15 174.89(17) . .
C18 C13 C14 C22 174.01(18) . .
N1 C13 C14 C22 -7.9(3) . .
C13 C14 C15 C16 0.9(3) . .
C22 C14 C15 C16 -176.27(19) . .
C14 C15 C16 C17 1.3(3) . .
C15 C16 C17 C18 -1.5(3) . .
C16 C17 C18 C13 -0.6(3) . .
C16 C17 C18 C19 179.83(19) . .
C14 C13 C18 C17 3.0(3) . .
N1 C13 C18 C17 -175.08(17) . .
C14 C13 C18 C19 -177.41(18) . .
N1 C13 C18 C19 4.5(3) . .
C17 C18 C19 C21 74.5(2) . .
C13 C18 C19 C21 -105.1(2) . .
C17 C18 C19 C20 -50.0(3) . .
C13 C18 C19 C20 130.4(2) . .
C15 C14 C22 C23 -58.2(3) . .
C13 C14 C22 C23 124.7(2) . .
C15 C14 C22 C24 66.7(3) . .
C13 C14 C22 C24 -110.4(2) . .
C36 C25 C26 C27 -0.5(3) 2_777 .
C36 C25 C26 S2 -179.74(15) 2_777 .
C29 S2 C26 C27 -0.54(14) . .
C29 S2 C26 C25 178.7(2) . .
C25 C26 C27 C33 0.0(3) . 2_777
S2 C26 C27 C33 179.46(15) . 2_777
C25 C26 C27 C28 -178.56(16) . .
S2 C26 C27 C28 0.9(2) . .
C26 C27 C28 C33 179.53(16) . .
C33 C27 C28 C33 0.9(3) 2_777 .
C26 C27 C28 C29 -0.8(2) . .
C33 C27 C28 C29 -179.50(16) 2_777 .
C33 C28 C29 C30 -0.1(3) . .
C27 C28 C29 C30 -179.68(16) . .
C33 C28 C29 S2 179.99(14) . .
C27 C28 C29 S2 0.4(2) . .
C26 S2 C29 C28 0.10(14) . .
C26 S2 C29 C30 -179.8(2) . .
C28 C29 C30 C31 0.7(3) . .
S2 C29 C30 C31 -179.40(15) . .
C29 C30 C31 C32 -1.0(3) . .
C29 C30 C31 C34 178.36(16) . .
C30 C31 C32 C33 0.6(3) . .
C34 C31 C32 C33 -178.73(16) . .
C30 C31 C32 C36 179.63(17) . .
C34 C31 C32 C36 0.3(3) . .
C29 C28 C33 C32 -0.3(3) . .
C27 C28 C33 C32 179.33(16) . .
C29 C28 C33 C27 179.55(17) . 2_777
C27 C28 C33 C27 -0.9(3) . 2_777
C36 C32 C33 C28 -179.12(16) . .
C31 C32 C33 C28 0.0(3) . .
C36 C32 C33 C27 1.1(3) . 2_777
C31 C32 C33 C27 -179.83(16) . 2_777
C35 N2 C34 O3 177.89(17) . .
C37 N2 C34 O3 -6.0(2) . .
C35 N2 C34 C31 -3.6(3) . .
C37 N2 C34 C31 172.51(15) . .
C30 C31 C34 O3 1.0(3) . .
C32 C31 C34 O3 -179.65(18) . .
C30 C31 C34 N2 -177.46(15) . .
C32 C31 C34 N2 1.9(2) . .
C34 N2 C35 O4 -178.72(17) . .
C37 N2 C35 O4 5.1(2) . .
C34 N2 C35 C36 2.7(3) . .
C37 N2 C35 C36 -173.43(15) . .
C33 C32 C36 C25 -0.6(3) . 2_777
C31 C32 C36 C25 -179.58(17) . 2_777
C33 C32 C36 C35 177.84(15) . .
C31 C32 C36 C35 -1.1(3) . .
O4 C35 C36 C25 -0.2(3) . 2_777
N2 C35 C36 C25 178.24(15) . 2_777
O4 C35 C36 C32 -178.72(17) . .
N2 C35 C36 C32 -0.2(2) . .
C34 N2 C37 C38 98.6(2) . .
C35 N2 C37 C38 -84.8(2) . .
C34 N2 C37 C42 -82.5(2) . .
C35 N2 C37 C42 94.08(19) . .
C42 C37 C38 C39 -1.5(3) . .
N2 C37 C38 C39 177.30(17) . .
C42 C37 C38 C46 178.52(18) . .
N2 C37 C38 C46 -2.7(3) . .
C37 C38 C39 C40 -0.1(3) . .
C46 C38 C39 C40 179.88(19) . .
C38 C39 C40 C41 1.2(3) . .
C39 C40 C41 C42 -0.7(3) . .
C40 C41 C42 C37 -0.8(3) . .
C40 C41 C42 C43 179.76(18) . .
C38 C37 C42 C41 1.9(3) . .
N2 C37 C42 C41 -176.87(16) . .
C38 C37 C42 C43 -178.62(17) . .
N2 C37 C42 C43 2.6(3) . .
C41 C42 C43 C45 62.9(2) . .
C37 C42 C43 C45 -116.5(2) . .
C41 C42 C43 C44 -61.6(3) . .
C37 C42 C43 C44 119.0(2) . .
C39 C38 C46 C48 60.9(3) . .
C37 C38 C46 C48 -119.1(2) . .
C39 C38 C46 C47 -64.8(3) . .
C37 C38 C46 C47 115.2(3) . .
C62 C49 C50 C51 0.3(4) . .
C49 C50 C51 C52 179.1(2) . .
C49 C50 C51 C63 -0.5(3) . .
C50 C51 C52 C53 179.9(2) . .
C63 C51 C52 C53 -0.5(3) . .
C51 C52 C53 C54 -0.6(3) . .
C52 C53 C54 C55 -179.2(2) . .
C52 C53 C54 C64 1.7(3) . .
C64 C54 C55 C56 0.1(3) . .
C53 C54 C55 C56 -179.0(2) . .
C54 C55 C56 C57 0.3(3) . .
C55 C56 C57 C58 -0.7(3) . .
C56 C57 C58 C64 0.6(3) . .
C56 C57 C58 C59 179.9(2) . .
C57 C58 C59 C60 179.8(2) . .
C64 C58 C59 C60 -0.9(3) . .
C58 C59 C60 C61 -0.3(3) . .
C59 C60 C61 C62 -179.8(2) . .
C59 C60 C61 C63 1.1(3) . .
C50 C49 C62 C61 -0.2(4) . .
C63 C61 C62 C49 0.2(3) . .
C60 C61 C62 C49 -178.9(2) . .
C62 C61 C63 C51 -0.4(3) . .
C60 C61 C63 C51 178.78(19) . .
C62 C61 C63 C64 -179.81(19) . .
C60 C61 C63 C64 -0.6(3) . .
C50 C51 C63 C61 0.5(3) . .
C52 C51 C63 C61 -179.09(19) . .
C50 C51 C63 C64 179.96(18) . .
C52 C51 C63 C64 0.3(3) . .
C55 C54 C64 C58 -0.1(3) . .
C53 C54 C64 C58 178.95(18) . .
C55 C54 C64 C63 179.08(18) . .
C53 C54 C64 C63 -1.8(3) . .
C57 C58 C64 C54 -0.2(3) . .
C59 C58 C64 C54 -179.51(18) . .
C57 C58 C64 C63 -179.42(18) . .
C59 C58 C64 C63 1.3(3) . .
C61 C63 C64 C54 -179.76(18) . .
C51 C63 C64 C54 0.8(3) . .
C61 C63 C64 C58 -0.5(3) . .
C51 C63 C64 C58 -179.93(18) . .
C78 C65 C66 C67 0.3(4) . .
C65 C66 C67 C79 0.0(3) . .
C65 C66 C67 C68 179.8(2) . .
C66 C67 C68 C69 -179.7(2) . .
C79 C67 C68 C69 0.2(3) . .
C67 C68 C69 C70 0.0(3) . .
C68 C69 C70 C71 -179.9(2) . .
C68 C69 C70 C80 -0.3(3) . .
C69 C70 C71 C72 -179.4(2) . .
C80 C70 C71 C72 1.0(3) . .
C70 C71 C72 C73 -0.5(3) . .
C71 C72 C73 C74 -0.3(3) . .
C72 C73 C74 C80 0.5(3) . .
C72 C73 C74 C75 -179.3(2) . .
C73 C74 C75 C76 -179.4(2) . .
C80 C74 C75 C76 0.8(3) . .
C74 C75 C76 C77 -0.2(3) . .
C75 C76 C77 C78 179.7(2) . .
C75 C76 C77 C79 -0.3(3) . .
C79 C77 C78 C65 0.1(3) . .
C76 C77 C78 C65 -179.8(2) . .
C66 C65 C78 C77 -0.4(4) . .
C66 C67 C79 C80 179.80(18) . .
C68 C67 C79 C80 0.0(3) . .
C66 C67 C79 C77 -0.2(3) . .
C68 C67 C79 C77 179.98(18) . .
C78 C77 C79 C67 0.1(3) . .
C76 C77 C79 C67 -179.89(18) . .
C78 C77 C79 C80 -179.85(19) . .
C76 C77 C79 C80 0.1(3) . .
C73 C74 C80 C79 179.22(18) . .
C75 C74 C80 C79 -0.9(3) . .
C73 C74 C80 C70 -0.1(3) . .
C75 C74 C80 C70 179.82(18) . .
C67 C79 C80 C74 -179.53(18) . .
C77 C79 C80 C74 0.5(3) . .
C67 C79 C80 C70 -0.2(3) . .
C77 C79 C80 C70 179.76(18) . .
C71 C70 C80 C74 -0.7(3) . .
C69 C70 C80 C74 179.69(18) . .
C71 C70 C80 C79 -179.97(18) . .
C69 C70 C80 C79 0.4(3) . .
